data_1541344
loop_
_publ_author_name
'Okada, K.'
'Morikawa, H.'
'Marumo, F.'
'Iwai, S.I.'

_publ_section_title
;
 Crystal structure of Na2 W O4 (H2 O)2
;
_journal_name_full 'Bulletin of the Tokyo Institute of Technology'
_journal_page_first 7
_journal_page_last 11
_journal_volume 120
_journal_year 1974
_chemical_formula_sum 'H4 Na2 O6 W'
_chemical_name_systematic 'Na2 (W O4) (H2 O)2'
_space_group_IT_number 61
_symmetry_space_group_name_Hall '-P 2ac 2ab'
_symmetry_space_group_name_H-M 'P b c a'
_cell_angle_alpha 90
_cell_angle_beta 90
_cell_angle_gamma 90
_cell_formula_units_Z 8
_cell_length_a 8.474
_cell_length_b 10.602
_cell_length_c 13.865
_cell_volume 1245.650
_citation_journal_id_ASTM BTITA5
_cod_data_source_file Okada_BTITA5_1974_1406.cif
_cod_data_source_block H4Na2O6W1
_cod_original_cell_volume 1245.65
_cod_original_formula_sum 'H4 Na2 O6 W1'
_cod_database_code 1541344

loop_
_symmetry_equiv_pos_as_xyz
x,y,z
-x+1/2,-y,z+1/2
x+1/2,-y+1/2,-z
-x,y+1/2,-z+1/2
-x,-y,-z
x-1/2,y,-z-1/2
-x-1/2,y-1/2,z
x,-y-1/2,z-1/2

loop_
_atom_site_label
_atom_site_type_symbol
_atom_site_fract_x
_atom_site_fract_y
_atom_site_fract_z
_atom_site_occupancy
_atom_site_U_iso_or_equiv
O5 O-2 0.4619 0.0908 0.2013 1 0.0
O1 O-2 0.3731 0.1519 0.3893 1 0.0
O3 O-2 0.5436 0.3612 0.4516 1 0.0
O6 O-2 0.2267 0.3584 0.3001 1 0.0
Na2 Na+1 0.1565 0.4954 0.9129 1 0.0
O2 O-2 0.6877 0.1076 0.4565 1 0.0
Na1 Na+1 0.2417 0.449 0.1472 1 0.0
O4 O-2 0.447 0.184 0.298 1 0.0
W1 W+6 0.514 0.1983 0.4771 1 0.0
